data_4324660
loop_
_publ_author_name
'Amit Saha Roy'
'Pinaki Saha'
'Nirmal Das Adhikary'
'Prasanta Ghosh'

_publ_section_title
;
 o-Iminobenzosemiquinonate and o-Imino-p-methylbenzosemiquinonate Anion
 Radicals Coupled VO2+ Stabilization
;
_journal_name_full 'Inorganic Chemistry'
_journal_page_first 2488
_journal_page_last 2500
_journal_paper_doi 10.1021/ic102296p
_journal_volume 50
_journal_year 2011
_chemical_formula_sum 'C51 H43 N9 O7 V2'
_chemical_formula_weight 995.82
_chemical_name_systematic
; 
 ? 
;
_space_group_IT_number 2
_symmetry_cell_setting triclinic
_symmetry_space_group_name_Hall '-P 1'
_symmetry_space_group_name_H-M 'P -1'
_atom_sites_solution_hydrogens geom
_atom_sites_solution_primary direct
_atom_sites_solution_secondary difmap
_audit_creation_method SHELXL-97
_cell_angle_alpha 97.372(2)
_cell_angle_beta 97.313(2)
_cell_angle_gamma 111.2450(10)
_cell_formula_units_Z 2
_cell_length_a 13.0735(9)
_cell_length_b 13.0842(9)
_cell_length_c 14.3558(18)
_cell_measurement_temperature 293(2)
_cell_volume 2229.4(4)
_computing_structure_refinement 'SHELXL-97 (Sheldrick, 1997)'
_computing_structure_solution 'SHELXS-97 (Sheldrick, 1990)'
_diffrn_ambient_temperature 293(2)
_diffrn_measured_fraction_theta_full 0.994
_diffrn_measured_fraction_theta_max 0.994
_diffrn_measurement_device_type 'Bruker APEX-II CCD'
_diffrn_radiation_monochromator graphite
_diffrn_radiation_source 'fine-focus sealed tube'
_diffrn_radiation_type MoK\a
_diffrn_radiation_wavelength 0.71073
_diffrn_reflns_av_R_equivalents 0.0242
_diffrn_reflns_av_sigmaI/netI 0.0349
_diffrn_reflns_limit_h_max 16
_diffrn_reflns_limit_h_min -16
_diffrn_reflns_limit_k_max 15
_diffrn_reflns_limit_k_min -16
_diffrn_reflns_limit_l_max 17
_diffrn_reflns_limit_l_min -17
_diffrn_reflns_number 20326
_diffrn_reflns_theta_full 26.00
_diffrn_reflns_theta_max 26.00
_diffrn_reflns_theta_min 1.46
_exptl_absorpt_coefficient_mu 0.486
_exptl_absorpt_correction_T_max 0.989
_exptl_absorpt_correction_T_min 0.972
_exptl_absorpt_correction_type multi-scan
_exptl_absorpt_process_details 'SADABS-2008/1 - Bruker AXS'
_exptl_crystal_colour 'dark brown'
_exptl_crystal_density_diffrn 1.483
_exptl_crystal_description 'opaque rectangle'
_exptl_crystal_F_000 1028
_exptl_crystal_size_max 0.06
_exptl_crystal_size_mid 0.04
_exptl_crystal_size_min 0.02
_refine_diff_density_max 0.799
_refine_diff_density_min -0.314
_refine_diff_density_rms 0.080
_refine_ls_extinction_method none
_refine_ls_goodness_of_fit_ref 1.014
_refine_ls_hydrogen_treatment constr
_refine_ls_matrix_type full
_refine_ls_number_parameters 647
_refine_ls_number_reflns 8711
_refine_ls_number_restraints 0
_refine_ls_restrained_S_all 1.014
_refine_ls_R_factor_all 0.0658
_refine_ls_R_factor_gt 0.0534
_refine_ls_shift/su_max 0.049
_refine_ls_shift/su_mean 0.001
_refine_ls_structure_factor_coef Fsqd
_refine_ls_weighting_details 'calc w=1/[\s^2^(Fo^2^)+(0.0789P)^2^+2.9549P] where P=(Fo^2^+2Fc^2^)/3'
_refine_ls_weighting_scheme calc
_refine_ls_wR_factor_gt 0.1487
_refine_ls_wR_factor_ref 0.1587
_reflns_number_gt 7011
_reflns_number_total 8711
_reflns_threshold_expression >2sigma(I)
_cod_data_source_file ic102296p_si_001_2.cif
_cod_data_source_block RKM-VO(3.1/2LRAP)
_cod_database_code 4324660

loop_
_symmetry_equiv_pos_as_xyz
'x, y, z'
'-x, -y, -z'

loop_
_atom_site_label
_atom_site_type_symbol
_atom_site_fract_x
_atom_site_fract_y
_atom_site_fract_z
_atom_site_U_iso_or_equiv
_atom_site_adp_type
_atom_site_occupancy
_atom_site_symmetry_multiplicity
_atom_site_calc_flag
_atom_site_refinement_flags
V1 V -0.05042(4) -0.25111(4) -0.88180(3) 0.03147(15) Uani 1 1 d .
O1 O -0.16459(19) -0.35929(18) -0.88967(14) 0.0396(5) Uani 1 1 d .
O2 O 0.09967(18) -0.11213(19) -0.85055(15) 0.0405(5) Uani 1 1 d .
O3 O 0.03502(19) -0.32952(19) -0.94360(15) 0.0399(5) Uani 1 1 d .
N1 N -0.0128(2) -0.2248(2) -0.74472(17) 0.0341(6) Uani 1 1 d .
H1B H -0.0495 -0.2735 -0.7137 0.041 Uiso 1 1 calc R
N2 N -0.1238(2) -0.1340(2) -0.87987(16) 0.0321(5) Uani 1 1 d .
N3 N -0.0969(2) -0.1367(2) -1.03981(16) 0.0296(5) Uani 1 1 d .
N4 N -0.0552(2) -0.20750(19) -1.01776(16) 0.0290(5) Uani 1 1 d .
C1 C 0.0717(3) -0.1294(3) -0.6969(2) 0.0353(7) Uani 1 1 d .
C2 C 0.0972(3) -0.0884(3) -0.5976(2) 0.0420(8) Uani 1 1 d .
H2A H 0.0544 -0.1285 -0.5576 0.050 Uiso 1 1 calc R
C3 C 0.1855(3) 0.0108(3) -0.5600(2) 0.0495(9) Uani 1 1 d .
C4 C 0.2502(3) 0.0685(3) -0.6228(3) 0.0559(10) Uani 1 1 d .
H4A H 0.3119 0.1341 -0.5972 0.067 Uiso 1 1 calc R
C5 C 0.2253(3) 0.0312(3) -0.7201(3) 0.0512(9) Uani 1 1 d .
H5A H 0.2688 0.0719 -0.7594 0.061 Uiso 1 1 calc R
C6 C 0.1339(3) -0.0685(3) -0.7595(2) 0.0388(7) Uani 1 1 d .
C7 C 0.2110(4) 0.0601(4) -0.4544(3) 0.0685(12) Uani 1 1 d .
H7A H 0.1595 0.0104 -0.4226 0.103 Uiso 1 1 calc R
H7B H 0.2037 0.1309 -0.4458 0.103 Uiso 1 1 calc R
H7C H 0.2859 0.0701 -0.4277 0.103 Uiso 1 1 calc R
C8 C -0.1613(3) -0.0942(3) -0.8059(2) 0.0402(7) Uani 1 1 d .
H8A H -0.1548 -0.1202 -0.7490 0.048 Uiso 1 1 calc R
C9 C -0.2086(3) -0.0171(3) -0.8114(2) 0.0446(8) Uani 1 1 d .
H9A H -0.2351 0.0075 -0.7595 0.054 Uiso 1 1 calc R
C10 C -0.2166(3) 0.0239(3) -0.8950(2) 0.0427(8) Uani 1 1 d .
H10A H -0.2474 0.0774 -0.8995 0.051 Uiso 1 1 calc R
C11 C -0.1786(3) -0.0152(2) -0.9717(2) 0.0348(7) Uani 1 1 d .
H11A H -0.1832 0.0111 -1.0286 0.042 Uiso 1 1 calc R
C12 C -0.1334(2) -0.0945(2) -0.9620(2) 0.0305(6) Uani 1 1 d .
C13 C -0.0102(2) -0.2585(2) -1.0795(2) 0.0302(6) Uani 1 1 d .
C14 C -0.0081(2) -0.2519(2) -1.1795(2) 0.0310(6) Uani 1 1 d .
C15 C -0.0579(3) -0.1928(3) -1.2308(2) 0.0367(7) Uani 1 1 d .
H15A H -0.0945 -0.1530 -1.2006 0.044 Uiso 1 1 calc R
C16 C -0.0529(3) -0.1934(3) -1.3270(2) 0.0455(8) Uani 1 1 d .
H16A H -0.0864 -0.1542 -1.3609 0.055 Uiso 1 1 calc R
C17 C 0.0019(3) -0.2524(3) -1.3728(2) 0.0493(9) Uani 1 1 d .
H17A H 0.0047 -0.2525 -1.4372 0.059 Uiso 1 1 calc R
C18 C 0.0513(3) -0.3098(3) -1.3241(2) 0.0455(8) Uani 1 1 d .
H18A H 0.0882 -0.3485 -1.3554 0.055 Uiso 1 1 calc R
C19 C 0.0474(3) -0.3114(3) -1.2269(2) 0.0379(7) Uani 1 1 d .
C20 C 0.0977(3) -0.3739(3) -1.1773(3) 0.0457(8) Uani 1 1 d .
H20A H 0.1349 -0.4111 -1.2100 0.055 Uiso 1 1 calc R
C21 C 0.0938(3) -0.3816(3) -1.0844(3) 0.0450(8) Uani 1 1 d .
H21A H 0.1267 -0.4242 -1.0547 0.054 Uiso 1 1 calc R
C22 C 0.0387(3) -0.3237(3) -1.0330(2) 0.0354(7) Uani 1 1 d .
V2 V 0.75084(4) 0.55055(4) 0.38158(3) 0.03131(15) Uani 1 1 d .
O4 O 0.85885(18) 0.66431(19) 0.38923(14) 0.0397(5) Uani 1 1 d .
O5 O 0.61160(19) 0.40026(18) 0.35042(15) 0.0400(5) Uani 1 1 d .
O6 O 0.82926(19) 0.46505(19) 0.44328(15) 0.0402(5) Uani 1 1 d .
N5 N 0.7246(2) 0.5130(2) 0.24458(17) 0.0338(6) Uani 1 1 d .
H5B H 0.7733 0.5496 0.2136 0.041 Uiso 1 1 calc R
N6 N 0.6335(2) 0.6238(2) 0.37970(16) 0.0321(5) Uani 1 1 d .
N7 N 0.6366(2) 0.5968(2) 0.53960(16) 0.0301(5) Uani 1 1 d .
N8 N 0.70721(19) 0.5552(2) 0.51766(16) 0.0282(5) Uani 1 1 d .
C23 C 0.6290(3) 0.4286(3) 0.1969(2) 0.0351(7) Uani 1 1 d .
C24 C 0.5877(3) 0.4027(3) 0.0971(2) 0.0418(8) Uani 1 1 d .
H24A H 0.6276 0.4455 0.0570 0.050 Uiso 1 1 calc R
C25 C 0.4890(3) 0.3147(3) 0.0599(2) 0.0487(9) Uani 1 1 d .
C26 C 0.4308(3) 0.2502(3) 0.1227(3) 0.0548(10) Uani 1 1 d .
H26A H 0.3649 0.1888 0.0971 0.066 Uiso 1 1 calc R
C27 C 0.4681(3) 0.2750(3) 0.2201(3) 0.0507(9) Uani 1 1 d .
H27A H 0.4273 0.2317 0.2594 0.061 Uiso 1 1 calc R
C28 C 0.5680(3) 0.3661(3) 0.2593(2) 0.0384(7) Uani 1 1 d .
C29 C 0.4396(4) 0.2890(4) -0.0461(3) 0.0672(12) Uani 1 1 d .
H29A H 0.4895 0.3402 -0.0780 0.101 Uiso 1 1 calc R
H29B H 0.3688 0.2967 -0.0545 0.101 Uiso 1 1 calc R
H29C H 0.4291 0.2140 -0.0726 0.101 Uiso 1 1 calc R
C30 C 0.5942(3) 0.6616(3) 0.3061(2) 0.0396(7) Uani 1 1 d .
H30A H 0.6203 0.6549 0.2492 0.047 Uiso 1 1 calc R
C31 C 0.5176(3) 0.7096(3) 0.3115(2) 0.0445(8) Uani 1 1 d .
H31A H 0.4934 0.7366 0.2597 0.053 Uiso 1 1 calc R
C32 C 0.4763(3) 0.7173(3) 0.3953(2) 0.0420(7) Uani 1 1 d .
H32A H 0.4229 0.7482 0.4000 0.050 Uiso 1 1 calc R
C33 C 0.5153(3) 0.6786(3) 0.4718(2) 0.0349(7) Uani 1 1 d .
H33A H 0.4886 0.6828 0.5287 0.042 Uiso 1 1 calc R
C34 C 0.5947(2) 0.6336(2) 0.4619(2) 0.0308(6) Uani 1 1 d .
C35 C 0.7580(2) 0.5100(2) 0.5792(2) 0.0308(6) Uani 1 1 d .
C36 C 0.7515(2) 0.5074(2) 0.6790(2) 0.0312(6) Uani 1 1 d .
C37 C 0.6926(3) 0.5576(3) 0.7307(2) 0.0365(7) Uani 1 1 d .
H37A H 0.6532 0.5947 0.7007 0.044 Uiso 1 1 calc R
C38 C 0.6931(3) 0.5519(3) 0.8268(2) 0.0460(8) Uani 1 1 d .
H38A H 0.6535 0.5849 0.8607 0.055 Uiso 1 1 calc R
C39 C 0.7521(3) 0.4973(3) 0.8724(2) 0.0499(9) Uani 1 1 d .
H39A H 0.7524 0.4946 0.9368 0.060 Uiso 1 1 calc R
C40 C 0.8095(3) 0.4476(3) 0.8234(2) 0.0461(8) Uani 1 1 d .
H40A H 0.8480 0.4104 0.8544 0.055 Uiso 1 1 calc R
C41 C 0.8111(3) 0.4522(3) 0.7263(2) 0.0383(7) Uani 1 1 d .
C42 C 0.8731(3) 0.4013(3) 0.6766(3) 0.0453(8) Uani 1 1 d .
H42A H 0.9093 0.3631 0.7090 0.054 Uiso 1 1 calc R
C43 C 0.8816(3) 0.4061(3) 0.5841(3) 0.0453(8) Uani 1 1 d .
H43A H 0.9250 0.3741 0.5547 0.054 Uiso 1 1 calc R
C44 C 0.8233(3) 0.4609(3) 0.5324(2) 0.0358(7) Uani 1 1 d .
O7 O 0.7017(14) 0.1295(15) -1.0687(13) 0.043(4) Uiso 0.15 1 d P
O7A O 0.6419(19) 0.1991(18) -1.0693(17) 0.058(5) Uiso 0.15 1 d P
O7B O 0.6729(12) 0.1851(13) -1.1055(12) 0.045(3) Uiso 0.20 1 d P
O7C O 0.3024(17) -0.1402(18) -1.4307(16) 0.055(5) Uiso 0.15 1 d P
O7D O 0.3700(15) -0.2006(15) -1.4314(13) 0.046(4) Uiso 0.15 1 d P
O7E O 0.3143(12) -0.1749(12) -1.3942(12) 0.046(3) Uiso 0.20 1 d P
N9A N 0.6617(18) 0.1553(17) -1.2122(16) 0.080(6) Uiso 0.25 1 d P
N9B N 0.6407(12) 0.1298(11) -1.2704(11) 0.053(3) Uiso 0.25 1 d P
N9C N 0.3431(16) -0.1645(17) -1.2850(15) 0.074(5) Uiso 0.25 1 d P
N9D N 0.3710(11) -0.1403(11) -1.2271(10) 0.049(3) Uiso 0.25 1 d P
C45 C 0.5000 0.0000 -1.0000 0.091(4) Uiso 0.50 2 d SP
C45A C 0.4837(19) -0.0225(19) -1.0896(17) 0.080(5) Uiso 0.25 1 d P
C45C C 0.5000 0.0000 -1.5000 0.085(4) Uiso 0.50 2 d SP
C45B C 0.5280(16) 0.0210(16) -1.3997(15) 0.066(4) Uiso 0.25 1 d P
C46 C 0.5493(15) 0.0527(16) -1.0576(12) 0.125(5) Uiso 0.50 1 d P
C46A C 0.4525(14) -0.0437(13) -1.4434(11) 0.115(4) Uiso 0.50 1 d P
C47 C 0.6198(14) 0.1438(14) -1.0374(10) 0.094(4) Uiso 0.50 1 d P
C47A C 0.3562(12) -0.1206(13) -1.4629(10) 0.089(4) Uiso 0.50 1 d P
C48 C 0.6559(15) 0.1370(16) -1.1375(15) 0.123(6) Uiso 0.50 1 d P
C48A C 0.3637(15) -0.1542(14) -1.3575(14) 0.118(5) Uiso 0.50 1 d P
C49 C 0.6159(16) 0.1228(15) -1.2180(13) 0.048(4) Uiso 0.25 1 d P
C49A C 0.674(3) 0.162(3) -1.056(2) 0.083(7) Uiso 0.25 1 d P
C49B C 0.339(3) -0.171(3) -1.442(2) 0.083(7) Uiso 0.25 1 d P
C49C C 0.3753(14) -0.1180(15) -1.2808(12) 0.045(4) Uiso 0.25 1 d P
C50 C 0.5349(11) 0.0330(11) -1.2249(9) 0.092(3) Uiso 0.50 1 d P
C50A C 0.4645(11) -0.0367(11) -1.2745(10) 0.093(3) Uiso 0.50 1 d P
C51 C 0.4933(10) -0.0103(10) -1.1569(10) 0.092(3) Uiso 0.50 1 d P
C51A C 0.5058(11) 0.0019(11) -1.3429(10) 0.093(3) Uiso 0.50 1 d P

loop_
_atom_site_aniso_label
_atom_site_aniso_U_11
_atom_site_aniso_U_22
_atom_site_aniso_U_33
_atom_site_aniso_U_23
_atom_site_aniso_U_13
_atom_site_aniso_U_12
V1 0.0365(3) 0.0327(3) 0.0216(2) 0.0094(2) 0.0052(2) 0.0077(2)
O1 0.0459(13) 0.0361(12) 0.0270(11) 0.0081(9) 0.0069(9) 0.0038(10)
O2 0.0389(12) 0.0446(13) 0.0271(11) 0.0106(9) 0.0051(9) 0.0026(10)
O3 0.0513(13) 0.0433(13) 0.0308(11) 0.0148(9) 0.0087(10) 0.0219(11)
N1 0.0393(14) 0.0326(13) 0.0255(12) 0.0127(10) 0.0038(10) 0.0064(11)
N2 0.0346(13) 0.0331(13) 0.0232(12) 0.0045(10) 0.0050(10) 0.0070(11)
N3 0.0347(13) 0.0300(12) 0.0226(11) 0.0045(10) 0.0056(10) 0.0108(11)
N4 0.0319(12) 0.0279(12) 0.0233(12) 0.0062(9) 0.0045(9) 0.0066(10)
C1 0.0370(16) 0.0358(16) 0.0280(15) 0.0079(12) 0.0010(12) 0.0092(13)
C2 0.0478(19) 0.0443(18) 0.0288(16) 0.0107(14) 0.0052(14) 0.0111(15)
C3 0.053(2) 0.049(2) 0.0331(18) 0.0046(15) -0.0013(15) 0.0084(17)
C4 0.050(2) 0.049(2) 0.044(2) 0.0010(16) -0.0004(16) -0.0041(17)
C5 0.0437(19) 0.051(2) 0.043(2) 0.0138(16) 0.0078(15) -0.0020(16)
C6 0.0367(17) 0.0414(17) 0.0299(16) 0.0082(13) 0.0030(13) 0.0060(14)
C7 0.082(3) 0.063(3) 0.033(2) -0.0035(18) 0.0000(19) 0.005(2)
C8 0.0462(18) 0.0442(18) 0.0234(15) 0.0023(13) 0.0069(13) 0.0106(15)
C9 0.0485(19) 0.050(2) 0.0314(17) -0.0041(14) 0.0108(14) 0.0172(16)
C10 0.0472(19) 0.0402(18) 0.0397(18) 0.0001(14) 0.0079(15) 0.0184(15)
C11 0.0371(16) 0.0329(16) 0.0290(15) 0.0035(12) 0.0035(12) 0.0090(13)
C12 0.0310(15) 0.0306(15) 0.0224(13) 0.0018(11) 0.0036(11) 0.0045(12)
C13 0.0337(15) 0.0299(14) 0.0243(14) 0.0036(11) 0.0059(11) 0.0094(12)
C14 0.0339(15) 0.0292(14) 0.0265(14) 0.0053(11) 0.0071(12) 0.0077(12)
C15 0.0507(19) 0.0358(16) 0.0253(15) 0.0065(12) 0.0107(13) 0.0173(15)
C16 0.066(2) 0.0457(19) 0.0287(16) 0.0120(14) 0.0129(15) 0.0228(18)
C17 0.064(2) 0.055(2) 0.0261(16) 0.0061(15) 0.0188(16) 0.0169(19)
C18 0.053(2) 0.049(2) 0.0336(17) 0.0014(15) 0.0178(15) 0.0185(17)
C19 0.0400(17) 0.0388(17) 0.0316(16) 0.0027(13) 0.0103(13) 0.0116(14)
C20 0.0462(19) 0.051(2) 0.0453(19) 0.0051(16) 0.0135(15) 0.0244(17)
C21 0.049(2) 0.048(2) 0.046(2) 0.0101(15) 0.0071(15) 0.0272(17)
C22 0.0384(16) 0.0366(16) 0.0301(15) 0.0087(12) 0.0064(12) 0.0123(14)
V2 0.0329(3) 0.0354(3) 0.0216(2) 0.0048(2) 0.00951(19) 0.0074(2)
O4 0.0364(12) 0.0463(13) 0.0266(11) 0.0066(9) 0.0081(9) 0.0038(10)
O5 0.0442(12) 0.0396(12) 0.0265(11) 0.0056(9) 0.0113(9) 0.0035(10)
O6 0.0440(13) 0.0506(13) 0.0317(11) 0.0089(10) 0.0151(9) 0.0220(11)
N5 0.0328(13) 0.0373(14) 0.0251(12) 0.0026(10) 0.0114(10) 0.0055(11)
N6 0.0348(13) 0.0338(13) 0.0212(12) 0.0044(10) 0.0044(10) 0.0062(11)
N7 0.0314(13) 0.0328(13) 0.0236(12) 0.0049(10) 0.0051(10) 0.0098(10)
N8 0.0270(12) 0.0311(12) 0.0226(11) 0.0043(9) 0.0061(9) 0.0064(10)
C23 0.0365(16) 0.0349(16) 0.0281(15) 0.0010(12) 0.0092(12) 0.0077(13)
C24 0.0435(18) 0.0482(19) 0.0282(16) 0.0048(14) 0.0106(13) 0.0109(15)
C25 0.051(2) 0.052(2) 0.0323(17) -0.0008(15) 0.0049(15) 0.0105(17)
C26 0.047(2) 0.049(2) 0.043(2) -0.0006(16) 0.0020(16) -0.0049(17)
C27 0.051(2) 0.0425(19) 0.0400(19) 0.0061(15) 0.0123(16) -0.0038(16)
C28 0.0422(17) 0.0356(16) 0.0294(16) 0.0036(13) 0.0090(13) 0.0057(14)
C29 0.060(2) 0.080(3) 0.034(2) -0.0023(19) -0.0023(17) 0.002(2)
C30 0.0449(18) 0.0438(18) 0.0240(15) 0.0082(13) 0.0038(13) 0.0105(15)
C31 0.050(2) 0.050(2) 0.0304(16) 0.0110(14) -0.0026(14) 0.0185(17)
C32 0.0410(18) 0.0446(19) 0.0391(18) 0.0059(14) 0.0013(14) 0.0179(15)
C33 0.0344(16) 0.0377(16) 0.0287(15) 0.0048(12) 0.0034(12) 0.0106(13)
C34 0.0327(15) 0.0293(15) 0.0228(14) 0.0043(11) 0.0030(11) 0.0043(12)
C35 0.0322(15) 0.0325(15) 0.0257(14) 0.0060(11) 0.0049(11) 0.0101(12)
C36 0.0311(15) 0.0332(15) 0.0254(14) 0.0066(12) 0.0051(11) 0.0074(12)
C37 0.0381(16) 0.0491(19) 0.0248(15) 0.0108(13) 0.0079(12) 0.0177(15)
C38 0.0481(19) 0.065(2) 0.0287(16) 0.0127(15) 0.0128(14) 0.0238(18)
C39 0.057(2) 0.066(2) 0.0261(16) 0.0191(16) 0.0071(15) 0.0200(19)
C40 0.050(2) 0.054(2) 0.0338(17) 0.0169(15) 0.0021(15) 0.0191(17)
C41 0.0398(17) 0.0391(17) 0.0326(16) 0.0106(13) 0.0022(13) 0.0113(14)
C42 0.052(2) 0.0443(19) 0.0454(19) 0.0129(15) 0.0053(16) 0.0246(17)
C43 0.051(2) 0.048(2) 0.0454(19) 0.0089(15) 0.0116(16) 0.0279(17)
C44 0.0382(16) 0.0375(16) 0.0309(15) 0.0062(13) 0.0095(13) 0.0126(14)

loop_
_atom_type_symbol
_atom_type_description
_atom_type_scat_dispersion_real
_atom_type_scat_dispersion_imag
_atom_type_scat_source
C C 0.0033 0.0016 'International Tables Vol C Tables 4.2.6.8 and 6.1.1.4'
H H 0.0000 0.0000 'International Tables Vol C Tables 4.2.6.8 and 6.1.1.4'
N N 0.0061 0.0033 'International Tables Vol C Tables 4.2.6.8 and 6.1.1.4'
O O 0.0106 0.0060 'International Tables Vol C Tables 4.2.6.8 and 6.1.1.4'
V V 0.3005 0.5294 'International Tables Vol C Tables 4.2.6.8 and 6.1.1.4'

loop_
_geom_angle_atom_site_label_1
_geom_angle_atom_site_label_2
_geom_angle_atom_site_label_3
_geom_angle
_geom_angle_site_symmetry_1
_geom_angle_site_symmetry_3
O1 V1 N1 94.82(11) . .
O1 V1 O3 97.60(11) . .
N1 V1 O3 112.07(10) . .
O1 V1 N2 96.54(11) . .
N1 V1 N2 92.77(10) . .
O3 V1 N2 150.11(9) . .
O1 V1 O2 171.70(9) . .
N1 V1 O2 76.91(9) . .
O3 V1 O2 85.21(10) . .
N2 V1 O2 84.54(10) . .
O1 V1 N4 105.93(10) . .
N1 V1 N4 156.00(10) . .
O3 V1 N4 77.53(9) . .
N2 V1 N4 73.30(9) . .
O2 V1 N4 82.28(9) . .
C6 O2 V1 114.14(19) . .
C22 O3 V1 115.94(19) . .
C1 N1 V1 119.9(2) . .
C8 N2 C12 117.9(3) . .
C8 N2 V1 126.6(2) . .
C12 N2 V1 115.48(19) . .
N4 N3 C12 110.7(2) . .
N3 N4 C13 122.9(2) . .
N3 N4 V1 121.99(18) . .
C13 N4 V1 115.13(19) . .
N1 C1 C2 126.9(3) . .
N1 C1 C6 112.0(3) . .
C2 C1 C6 121.1(3) . .
C3 C2 C1 119.8(3) . .
C2 C3 C4 118.6(3) . .
C2 C3 C7 120.9(3) . .
C4 C3 C7 120.4(3) . .
C5 C4 C3 122.5(3) . .
C4 C5 C6 119.5(3) . .
O2 C6 C5 125.8(3) . .
O2 C6 C1 115.8(3) . .
C5 C6 C1 118.4(3) . .
N2 C8 C9 122.4(3) . .
C8 C9 C10 119.3(3) . .
C11 C10 C9 119.4(3) . .
C10 C11 C12 118.4(3) . .
N2 C12 C11 122.6(3) . .
N2 C12 N3 118.5(3) . .
C11 C12 N3 118.9(3) . .
N4 C13 C22 110.5(2) . .
N4 C13 C14 128.1(3) . .
C22 C13 C14 121.5(3) . .
C15 C14 C19 118.9(3) . .
C15 C14 C13 124.7(3) . .
C19 C14 C13 116.4(3) . .
C16 C15 C14 120.2(3) . .
C15 C16 C17 120.4(3) . .
C18 C17 C16 120.4(3) . .
C17 C18 C19 120.8(3) . .
C18 C19 C14 119.4(3) . .
C18 C19 C20 120.1(3) . .
C14 C19 C20 120.5(3) . .
C21 C20 C19 122.9(3) . .
C20 C21 C22 119.1(3) . .
O3 C22 C13 120.6(3) . .
O3 C22 C21 119.9(3) . .
C13 C22 C21 119.5(3) . .
O4 V2 N5 94.70(10) . .
O4 V2 O6 97.65(11) . .
N5 V2 O6 112.07(10) . .
O4 V2 N6 96.60(11) . .
N5 V2 N6 92.73(10) . .
O6 V2 N6 150.11(9) . .
O4 V2 O5 171.66(9) . .
N5 V2 O5 76.99(9) . .
O6 V2 O5 85.11(10) . .
N6 V2 O5 84.55(10) . .
O4 V2 N8 106.06(10) . .
N5 V2 N8 156.03(10) . .
O6 V2 N8 77.45(9) . .
N6 V2 N8 73.39(9) . .
O5 V2 N8 82.20(9) . .
C28 O5 V2 113.99(19) . .
C44 O6 V2 116.13(19) . .
C23 N5 V2 119.8(2) . .
C30 N6 C34 118.1(3) . .
C30 N6 V2 126.6(2) . .
C34 N6 V2 115.26(19) . .
N8 N7 C34 110.8(2) . .
N7 N8 C35 123.0(2) . .
N7 N8 V2 121.82(18) . .
C35 N8 V2 115.19(18) . .
N5 C23 C24 126.9(3) . .
N5 C23 C28 112.2(3) . .
C24 C23 C28 120.9(3) . .
C25 C24 C23 119.8(3) . .
C24 C25 C26 118.8(3) . .
C24 C25 C29 120.9(3) . .
C26 C25 C29 120.3(3) . .
C27 C26 C25 122.5(3) . .
C26 C27 C28 119.3(3) . .
O5 C28 C27 125.6(3) . .
O5 C28 C23 115.7(3) . .
C27 C28 C23 118.7(3) . .
N6 C30 C31 122.7(3) . .
C30 C31 C32 118.9(3) . .
C33 C32 C31 119.3(3) . .
C34 C33 C32 118.5(3) . .
N6 C34 C33 122.4(3) . .
N6 C34 N7 118.7(3) . .
C33 C34 N7 118.8(3) . .
N8 C35 C44 110.4(3) . .
N8 C35 C36 128.3(3) . .
C44 C35 C36 121.3(3) . .
C37 C36 C41 118.8(3) . .
C37 C36 C35 124.5(3) . .
C41 C36 C35 116.7(3) . .
C38 C37 C36 120.1(3) . .
C39 C38 C37 120.5(3) . .
C40 C39 C38 120.4(3) . .
C39 C40 C41 120.5(3) . .
C40 C41 C36 119.8(3) . .
C40 C41 C42 119.7(3) . .
C36 C41 C42 120.5(3) . .
C43 C42 C41 122.8(3) . .
C42 C43 C44 119.3(3) . .
O6 C44 C35 120.5(3) . .
O6 C44 C43 120.2(3) . .
C35 C44 C43 119.3(3) . .
C49A O7 O7B 48(3) . .
C49A O7 C48 75(3) . .
O7B O7 C48 35.4(11) . .
C49A O7 C47 29(3) . .
O7B O7 C47 67.7(16) . .
C48 O7 C47 81.4(16) . .
C49A O7 O7A 16(3) . .
O7B O7 O7A 31.7(12) . .
C48 O7 O7A 59.0(15) . .
C47 O7 O7A 38.3(12) . .
C49A O7 C46 64(3) . .
O7B O7 C46 86.8(14) . .
C48 O7 C46 78.6(14) . .
C47 O7 C46 37.1(9) . .
O7A O7 C46 67.9(13) . .
O7B O7A C49A 64(3) . .
O7B O7A C47 109(3) . .
C49A O7A C47 54(3) . .
O7B O7A C48 25.3(18) . .
C49A O7A C48 63(3) . .
C47 O7A C48 92(2) . .
O7B O7A O7 51(2) . .
C49A O7A O7 14(3) . .
C47 O7A O7 63.3(19) . .
C48 O7A O7 49.5(13) . .
O7B O7A C46 100(2) . .
C49A O7A C46 66(3) . .
C47 O7A C46 27.0(14) . .
C48 O7A C46 76.5(14) . .
O7 O7A C46 69.1(12) . .
C48 O7B O7A 127(4) . .
C48 O7B C49A 101(3) . .
O7A O7B C49A 60(3) . .
C48 O7B O7 75(2) . .
O7A O7B O7 98(3) . .
C49A O7B O7 38(3) . .
C48 O7B C47 98(3) . .
O7A O7B C47 39(2) . .
C49A O7B C47 31(3) . .
O7 O7B C47 62.8(15) . .
C48 O7B N9A 45(2) . .
O7A O7B N9A 140(3) . .
C49A O7B N9A 145(3) . .
O7 O7B N9A 111.4(19) . .
C47 O7B N9A 138.0(16) . .
C48 O7B C49 35(2) . .
O7A O7B C49 125(2) . .
C49A O7B C49 133(3) . .
O7 O7B C49 109.1(17) . .
C47 O7B C49 117.9(14) . .
N9A O7B C49 20.6(9) . .
C49B O7C O7E 63(3) . .
C49B O7C C47A 53(3) . .
O7E O7C C47A 110(3) . .
C49B O7C C48A 63(3) . .
O7E O7C C48A 27.3(16) . .
C47A O7C C48A 94(2) . .
C49B O7C O7D 12(3) . .
O7E O7C O7D 50.8(19) . .
C47A O7C O7D 62.8(19) . .
C48A O7C O7D 51.9(13) . .
C49B O7D O7E 48(3) . .
C49B O7D C48A 74(3) . .
O7E O7D C48A 36.8(11) . .
C49B O7D C47A 28(4) . .
O7E O7D C47A 70.1(17) . .
C48A O7D C47A 84.0(16) . .
C49B O7D O7C 14(4) . .
O7E O7D O7C 33.8(12) . .
C48A O7D O7C 60.9(14) . .
C47A O7D O7C 38.1(12) . .
C48A O7E O7C 123(3) . .
C48A O7E C49B 103(3) . .
O7C O7E C49B 58(3) . .
C48A O7E O7D 80(2) . .
O7C O7E O7D 95(3) . .
C49B O7E O7D 38(3) . .
C48A O7E C47A 100(2) . .
O7C O7E C47A 37.4(18) . .
C49B O7E C47A 27(3) . .
O7D O7E C47A 61.1(15) . .
C48A O7E N9C 42(2) . .
O7C O7E N9C 139(2) . .
C49B O7E N9C 144(3) . .
O7D O7E N9C 112.7(19) . .
C47A O7E N9C 138.5(15) . .
C48A O7E C49C 30.9(19) . .
O7C O7E C49C 122(2) . .
C49B O7E C49C 131(3) . .
O7D O7E C49C 110.1(17) . .
C47A O7E C49C 118.3(13) . .
N9C O7E C49C 20.8(9) . .
C49 N9A N9B 73(3) . .
C49 N9A C48 78(3) . .
N9B N9A C48 146(3) . .
C49 N9A O7B 94(4) . .
N9B N9A O7B 167(3) . .
C48 N9A O7B 24.8(12) . .
C49 N9A C50 13(3) . .
N9B N9A C50 74(2) . .
C48 N9A C50 74.0(16) . .
O7B N9A C50 93.7(14) . .
N9A N9B C49 40.4(18) . .
N9A N9B C50 79(2) . .
C49 N9B C50 40.6(16) . .
N9A N9B C48 19.8(19) . .
C49 N9B C48 25.8(16) . .
C50 N9B C48 60.9(9) . .
C49C N9C N9D 72(3) . .
C49C N9C C48A 74(3) . .
N9D N9C C48A 141(3) . .
C49C N9C O7E 91(3) . .
N9D N9C O7E 163(3) . .
C48A N9C O7E 25.6(12) . .
C49C N9C C50A 13(2) . .
N9D N9C C50A 71.9(18) . .
C48A N9C C50A 70.4(15) . .
O7E N9C C50A 91.9(13) . .
N9C N9D C49C 40.8(17) . .
N9C N9D C50A 81.1(19) . .
C49C N9D C50A 41.9(15) . .
N9C N9D C48A 22.5(18) . .
C49C N9D C48A 23.5(15) . .
C50A N9D C48A 59.5(8) . .
N9C N9D C51 134(2) . .
C49C N9D C51 94.0(18) . .
C50A N9D C51 53.3(7) . .
C48A N9D C51 112.7(10) . .
C46 C45 C46 179.998(9) 2_653 .
C46 C45 C45A 130.6(12) 2_653 .
C46 C45 C45A 49.4(12) . .
C46 C45 C45A 49.4(12) 2_653 2_653
C46 C45 C45A 130.6(12) . 2_653
C45A C45 C45A 179.997(9) . 2_653
C51 C45A C46 93(2) . .
C51 C45A C45 158(3) . .
C46 C45A C45 64.5(17) . .
C46A C45C C46A 179.998(12) . 2_652
C46A C45C C45B 131.0(11) . 2_652
C46A C45C C45B 49.0(10) 2_652 2_652
C46A C45C C45B 49.0(10) . .
C46A C45C C45B 131.0(11) 2_652 .
C45B C45C C45B 180.0(17) 2_652 .
C51A C45B C46A 93(2) . .
C51A C45B C45C 147(2) . .
C46A C45B C45C 54.1(13) . .
C45A C46 C47 168(2) . .
C45A C46 C45 66.1(18) . .
C47 C46 C45 125.0(17) . .
C45A C46 C51 42.6(15) . .
C47 C46 C51 125.8(16) . .
C45 C46 C51 108.6(15) . .
C45A C46 C49A 153(2) . .
C47 C46 C49A 20.9(14) . .
C45 C46 C49A 137.9(17) . .
C51 C46 C49A 112.3(15) . .
C45A C46 O7A 148(2) . .
C47 C46 O7A 19.9(10) . .
C45 C46 O7A 141.7(16) . .
C51 C46 O7A 106.7(13) . .
C49A C46 O7A 24.0(12) . .
C45A C46 O7 137(2) . .
C47 C46 O7 40.6(11) . .
C45 C46 O7 136.4(13) . .
C51 C46 O7 103.8(12) . .
C49A C46 O7 20.5(10) . .
O7A C46 O7 43.0(10) . .
C45A C46 C48 119(2) . .
C47 C46 C48 50.8(11) . .
C45 C46 C48 169.1(14) . .
C51 C46 C48 77.8(11) . .
C49A C46 C48 34.5(11) . .
O7A C46 C48 37.5(9) . .
O7 C46 C48 33.0(7) . .
C45B C46A C45C 76.9(16) . .
C45B C46A C47A 158(2) . .
C45C C46A C47A 124.5(15) . .
C45B C46A C51A 39.6(12) . .
C45C C46A C51A 116.5(15) . .
C47A C46A C51A 118.8(14) . .
C45B C46A C49B 143(2) . .
C45C C46A C49B 137.4(17) . .
C47A C46A C49B 19.7(13) . .
C51A C46A C49B 105.0(14) . .
C49A C47 O7A 56(3) . .
C49A C47 C46 125(3) . .
O7A C47 C46 133(2) . .
C49A C47 O7 25(3) . .
O7A C47 O7 78(2) . .
C46 C47 O7 102.4(16) . .
C49A C47 O7B 33(3) . .
O7A C47 O7B 31.9(16) . .
C46 C47 O7B 118.0(16) . .
O7 C47 O7B 49.6(13) . .
C49A C47 C48 44(3) . .
O7A C47 C48 53.7(18) . .
C46 C47 C48 93.5(14) . .
O7 C47 C48 45.0(10) . .
O7B C47 C48 25.2(8) . .
C49B C47A O7C 55(3) . .
C49B C47A O7D 25(3) . .
O7C C47A O7D 79(2) . .
C49B C47A C46A 125(3) . .
O7C C47A C46A 132(2) . .
O7D C47A C46A 104.2(15) . .
C49B C47A O7E 30(3) . .
O7C C47A O7E 32.6(16) . .
O7D C47A O7E 48.8(13) . .
C46A C47A O7E 119.8(14) . .
C49B C47A C48A 42(3) . .
O7C C47A C48A 53.4(17) . .
O7D C47A C48A 46.1(11) . .
C46A C47A C48A 94.4(13) . .
O7E C47A C48A 25.8(8) . .
O7B C48 O7 70(2) . .
O7B C48 N9A 110(3) . .
O7 C48 N9A 146(2) . .
O7B C48 C49A 44(2) . .
O7 C48 C49A 34.6(17) . .
N9A C48 C49A 153(3) . .
O7B C48 C49 126(3) . .
O7 C48 C49 163(2) . .
N9A C48 C49 29.3(13) . .
C49A C48 C49 162(3) . .
O7B C48 O7A 28(2) . .
O7 C48 O7A 71.4(18) . .
N9A C48 O7A 125(2) . .
C49A C48 O7A 37.0(18) . .
C49 C48 O7A 126(2) . .
O7B C48 C47 57(2) . .
O7 C48 C47 53.6(14) . .
N9A C48 C47 156(2) . .
C49A C48 C47 27.1(16) . .
C49 C48 C47 138.4(19) . .
O7A C48 C47 34.3(12) . .
O7B C48 C50 144(3) . .
O7 C48 C50 131.0(18) . .
N9A C48 C50 69.9(16) . .
C49A C48 C50 134(2) . .
C49 C48 C50 41.5(12) . .
O7A C48 C50 120.8(17) . .
C47 C48 C50 107.6(13) . .
O7B C48 N9B 124(3) . .
O7 C48 N9B 149.7(19) . .
N9A C48 N9B 14.4(13) . .
C49A C48 N9B 167(2) . .
C49 C48 N9B 18.7(11) . .
O7A C48 N9B 134.4(18) . .
C47 C48 N9B 156.4(14) . .
C50 C48 N9B 56.5(8) . .
O7B C48 C46 92(3) . .
O7 C48 C46 68.4(14) . .
N9A C48 C46 143(2) . .
C49A C48 C46 58.9(18) . .
C49 C48 C46 113.9(18) . .
O7A C48 C46 66.1(15) . .
C47 C48 C46 35.7(8) . .
C50 C48 C46 74.9(10) . .
N9B C48 C46 131.1(13) . .
O7E C48A C49C 130(3) . .
O7E C48A N9C 112(3) . .
C49C C48A N9C 30.7(13) . .
O7E C48A O7D 64(2) . .
C49C C48A O7D 165(2) . .
N9C C48A O7D 145(2) . .
O7E C48A C49B 41(2) . .
C49C C48A C49B 162(3) . .
N9C C48A C49B 152(3) . .
O7D C48A C49B 32.6(16) . .
O7E C48A O7C 29.5(18) . .
C49C C48A O7C 128(2) . .
N9C C48A O7C 128(2) . .
O7D C48A O7C 67.2(16) . .
C49B C48A O7C 34.8(17) . .
O7E C48A C47A 54(2) . .
C49C C48A C47A 141.1(18) . .
N9C C48A C47A 158.0(18) . .
O7D C48A C47A 49.9(13) . .
C49B C48A C47A 24.3(16) . .
O7C C48A C47A 32.2(11) . .
O7E C48A C50A 147(2) . .
C49C C48A C50A 43.7(13) . .
N9C C48A C50A 73.3(16) . .
O7D C48A C50A 130.8(17) . .
C49B C48A C50A 131(2) . .
O7C C48A C50A 120.5(16) . .
C47A C48A C50A 108.2(12) . .
O7E C48A N9D 128(3) . .
C49C C48A N9D 18.0(11) . .
N9C C48A N9D 16.6(13) . .
O7D C48A N9D 151.3(18) . .
C49B C48A N9D 169(2) . .
O7C C48A N9D 137.3(16) . .
C47A C48A N9D 158.6(13) . .
C50A C48A N9D 57.4(8) . .
N9A C49 N9B 67(3) . .
N9A C49 C48 72(3) . .
N9B C49 C48 135(3) . .
N9A C49 C50 161(4) . .
N9B C49 C50 113(2) . .
C48 C49 C50 100.1(19) . .
N9A C49 O7B 65(3) . .
N9B C49 O7B 132(2) . .
C48 C49 O7B 19.2(11) . .
C50 C49 O7B 112.7(15) . .
O7 C49A C47 126(6) . .
O7 C49A O7A 150(6) . .
C47 C49A O7A 71(4) . .
O7 C49A O7B 94(5) . .
C47 C49A O7B 116(5) . .
O7A C49A O7B 56(3) . .
O7 C49A C48 71(3) . .
C47 C49A C48 109(3) . .
O7A C49A C48 80(3) . .
O7B C49A C48 35.2(19) . .
O7 C49A C46 95(4) . .
C47 C49A C46 34(2) . .
O7A C49A C46 90(3) . .
O7B C49A C46 110(3) . .
C48 C49A C46 86.6(19) . .
O7D C49B C47A 127(6) . .
O7D C49B O7C 154(7) . .
C47A C49B O7C 71(4) . .
O7D C49B O7E 94(5) . .
C47A C49B O7E 123(5) . .
O7C C49B O7E 60(3) . .
O7D C49B C48A 73(4) . .
C47A C49B C48A 114(4) . .
O7C C49B C48A 82(4) . .
O7E C49B C48A 36.3(19) . .
O7D C49B C46A 97(4) . .
C47A C49B C46A 35(2) . .
O7C C49B C46A 91(4) . .
O7E C49B C46A 116(3) . .
C48A C49B C46A 89.5(19) . .
N9C C49C N9D 67(3) . .
N9C C49C C48A 76(3) . .
N9D C49C C48A 139(2) . .
N9C C49C C50A 161(3) . .
N9D C49C C50A 111(2) . .
C48A C49C C50A 98.3(18) . .
N9C C49C O7E 68(3) . .
N9D C49C O7E 135(2) . .
C48A C49C O7E 19.4(11) . .
C50A C49C O7E 111.6(14) . .
C50A C50 C49 145.7(17) . .
C50A C50 C51 86.7(13) . .
C49 C50 C51 127.2(15) . .
C50A C50 C51A 49.4(9) . .
C49 C50 C51A 96.6(13) . .
C51 C50 C51A 136.1(13) . .
C50A C50 N9B 120.4(13) . .
C49 C50 N9B 26.7(10) . .
C51 C50 N9B 152.6(13) . .
C51A C50 N9B 71.0(8) . .
C50A C50 N9A 147.1(15) . .
C49 C50 N9A 6.0(12) . .
C51 C50 N9A 126.1(13) . .
C51A C50 N9A 97.7(11) . .
N9B C50 N9A 26.8(7) . .
C50A C50 C48 173.9(14) . .
C49 C50 C48 38.4(11) . .
C51 C50 C48 90.1(11) . .
C51A C50 C48 133.3(11) . .
N9B C50 C48 62.6(9) . .
N9A C50 C48 36.1(8) . .
C50 C50A C49C 145.4(17) . .
C50 C50A C51A 88.1(13) . .
C49C C50A C51A 126.3(15) . .
C50 C50A C51 50.7(9) . .
C49C C50A C51 95.0(12) . .
C51A C50A C51 138.7(13) . .
C50 C50A N9D 119.0(13) . .
C49C C50A N9D 27.5(9) . .
C51A C50A N9D 152.4(13) . .
C51 C50A N9D 68.4(8) . .
C50 C50A C48A 173.4(14) . .
C49C C50A C48A 38.0(10) . .
C51A C50A C48A 89.4(11) . .
C51 C50A C48A 131.3(11) . .
N9D C50A C48A 63.0(8) . .
C50 C50A N9C 146.0(15) . .
C49C C50A N9C 6.1(11) . .
C51A C50A N9C 125.6(13) . .
C51 C50A N9C 95.4(10) . .
N9D C50A N9C 27.0(7) . .
C48A C50A N9C 36.3(8) . .
C45A C51 C50 160(2) . .
C45A C51 C46 44.0(15) . .
C50 C51 C46 116.4(14) . .
C45A C51 C50A 157(2) . .
C50 C51 C50A 42.6(8) . .
C46 C51 C50A 158.7(13) . .
C45A C51 N9D 98.9(18) . .
C50 C51 N9D 100.8(11) . .
C46 C51 N9D 142.8(13) . .
C50A C51 N9D 58.3(8) . .
C45B C51A C50A 171(2) . .
C45B C51A C46A 47.9(15) . .
C50A C51A C46A 123.4(14) . .
C45B C51A C50 146.3(19) . .
C50A C51A C50 42.5(8) . .
C46A C51A C50 165.5(13) . .

loop_
_geom_bond_atom_site_label_1
_geom_bond_atom_site_label_2
_geom_bond_distance
_geom_bond_site_symmetry_2
V1 O1 1.621(2) .
V1 N1 1.921(2) .
V1 O3 1.984(2) .
V1 N2 2.081(3) .
V1 O2 2.083(2) .
V1 N4 2.102(2) .
O2 C6 1.307(4) .
O3 C22 1.301(4) .
N1 C1 1.356(4) .
N2 C8 1.347(4) .
N2 C12 1.355(4) .
N3 N4 1.285(3) .
N3 C12 1.396(4) .
N4 C13 1.357(4) .
C1 C2 1.409(4) .
C1 C6 1.417(4) .
C2 C3 1.373(5) .
C3 C4 1.414(5) .
C3 C7 1.514(5) .
C4 C5 1.375(5) .
C5 C6 1.399(5) .
C8 C9 1.365(5) .
C9 C10 1.383(5) .
C10 C11 1.379(4) .
C11 C12 1.380(4) .
C13 C22 1.420(4) .
C13 C14 1.452(4) .
C14 C15 1.398(4) .
C14 C19 1.412(4) .
C15 C16 1.389(4) .
C16 C17 1.389(5) .
C17 C18 1.357(5) .
C18 C19 1.406(4) .
C19 C20 1.425(5) .
C20 C21 1.356(5) .
C21 C22 1.423(4) .
V2 O4 1.618(2) .
V2 N5 1.920(2) .
V2 O6 1.985(2) .
V2 N6 2.082(3) .
V2 O5 2.086(2) .
V2 N8 2.103(2) .
O5 C28 1.308(4) .
O6 C44 1.298(4) .
N5 C23 1.356(4) .
N6 C30 1.343(4) .
N6 C34 1.352(4) .
N7 N8 1.282(3) .
N7 C34 1.396(4) .
N8 C35 1.357(4) .
C23 C24 1.416(4) .
C23 C28 1.416(4) .
C24 C25 1.366(5) .
C25 C26 1.417(5) .
C25 C29 1.519(5) .
C26 C27 1.376(5) .
C27 C28 1.398(5) .
C30 C31 1.366(5) .
C31 C32 1.387(5) .
C32 C33 1.382(4) .
C33 C34 1.380(4) .
C35 C44 1.423(4) .
C35 C36 1.449(4) .
C36 C37 1.400(4) .
C36 C41 1.411(4) .
C37 C38 1.390(4) .
C38 C39 1.388(5) .
C39 C40 1.359(5) .
C40 C41 1.405(4) .
C41 C42 1.424(5) .
C42 C43 1.354(5) .
C43 C44 1.426(5) .
O7 C49A 0.68(3) .
O7 O7B 1.09(2) .
O7 C48 1.12(2) .
O7 C47 1.28(2) .
O7 O7A 1.40(3) .
O7 C46 1.92(2) .
O7A O7B 0.74(2) .
O7A C49A 0.77(3) .
O7A C47 0.89(2) .
O7A C48 1.27(3) .
O7A C46 1.90(3) .
O7B C48 0.67(2) .
O7B C49A 0.81(3) .
O7B C47 1.33(2) .
O7B N9A 1.51(3) .
O7B C49 1.66(2) .
O7C C49B 0.76(3) .
O7C O7E 0.77(2) .
O7C C47A 0.87(2) .
O7C C48A 1.31(3) .
O7C O7D 1.38(3) .
O7D C49B 0.66(3) .
O7D O7E 1.08(2) .
O7D C48A 1.18(2) .
O7D C47A 1.25(2) .
O7E C48A 0.719(19) .
O7E C49B 0.80(3) .
O7E C47A 1.35(2) .
O7E N9C 1.54(3) .
O7E C49C 1.66(2) .
N9A C49 0.58(2) .
N9A N9B 0.83(2) .
N9A C48 1.13(2) .
N9A C50 1.81(2) .
N9B C49 0.86(2) .
N9B C50 1.77(2) .
N9B C48 1.88(2) .
N9C C49C 0.59(2) .
N9C N9D 0.83(2) .
N9C C48A 1.12(2) .
N9C C50A 1.81(2) .
N9D C49C 0.860(19) .
N9D C50A 1.745(19) .
N9D C48A 1.84(2) .
N9D C51 1.908(18) .
C45 C46 1.239(18) 2_653
C45 C46 1.239(18) .
C45 C45A 1.25(2) .
C45 C45A 1.25(2) 2_653
C45A C51 1.02(2) .
C45A C46 1.04(2) .
C45C C46A 1.167(16) .
C45C C46A 1.167(16) 2_652
C45C C45B 1.40(2) 2_652
C45C C45B 1.40(2) .
C45B C51A 0.93(2) .
C45B C46A 1.09(2) .
C46 C47 1.184(19) .
C46 C51 1.50(2) .
C46 C49A 1.73(3) .
C46 C48 2.02(3) .
C46A C47A 1.263(18) .
C46A C51A 1.465(19) .
C46A C49B 1.79(3) .
C47 C49A 0.76(3) .
C47 C48 1.57(2) .
C47A C49B 0.74(3) .
C47A C48A 1.63(2) .
C48 C49A 1.15(3) .
C48 C49 1.17(3) .
C48 C50 1.85(2) .
C48A C49C 1.11(2) .
C48A C49B 1.18(3) .
C48A C50A 1.78(2) .
C49 C50 1.25(2) .
C49C C50A 1.25(2) .
C50 C50A 1.115(16) .
C50 C51 1.274(16) .
C50 C51A 1.650(18) .
C50A C51A 1.254(16) .
C50A C51 1.645(18) .
